data_7009778
loop_
_publ_author_name
'Yang, Xiao-Ping'
'Su, Cheng-Yong'
'Kang, Bei-Sheng'
'Feng, Xiao-Long'
'Xiao, Wang-Leng'
'Liu, Han-Qin'

_publ_section_title
;
 Studies on lanthanide complexes of the tripodal ligand
 bis(2-benzimidazolylmethyl)(2-pyridylmethyl)amine. Crystal structures
 and luminescence properties&#x200A;&#x2020;
;
_journal_issue 19
_journal_name_full 'Journal of the Chemical Society, Dalton Transactions'
_journal_page_first 3253
_journal_paper_doi 10.1039/b003566l
_journal_year 2000
_chemical_formula_sum 'C24 H26 N9 O10 Sm'
_chemical_formula_weight 750.89
_chemical_name_systematic
; 
 ? 
;
_space_group_IT_number 14
_symmetry_cell_setting monoclinic
_symmetry_space_group_name_Hall '-P 2ybc'
_symmetry_space_group_name_H-M 'P 1 21/c 1'
_atom_sites_solution_hydrogens geom
_atom_sites_solution_primary direct
_atom_sites_solution_secondary difmap
_audit_creation_method SHELXL-97
_cell_angle_alpha 90.00
_cell_angle_beta 108.77
_cell_angle_gamma 90.00
_cell_formula_units_Z 4
_cell_length_a 10.3670(10)
_cell_length_b 26.500(2)
_cell_length_c 11.4070(10)
_cell_measurement_reflns_used CCD
_cell_measurement_temperature 293(2)
_cell_volume 2967.1(4)
_computing_structure_refinement 'SHELXL-97 (Sheldrick, 1997)'
_computing_structure_solution 'SHELXS-97 (Sheldrick, 1990)'
_diffrn_ambient_temperature 293(2)
_diffrn_measured_fraction_theta_full 0.991
_diffrn_measured_fraction_theta_max 0.991
_diffrn_measurement_device_type CCD
_diffrn_radiation_monochromator graphite
_diffrn_radiation_source 'fine-focus sealed tube'
_diffrn_radiation_type MoK\a
_diffrn_radiation_wavelength 0.71073
_diffrn_reflns_av_R_equivalents 0.0329
_diffrn_reflns_av_sigmaI/netI 0.0369
_diffrn_reflns_limit_h_max 13
_diffrn_reflns_limit_h_min -13
_diffrn_reflns_limit_k_max 33
_diffrn_reflns_limit_k_min -31
_diffrn_reflns_limit_l_max 13
_diffrn_reflns_limit_l_min -14
_diffrn_reflns_number 17535
_diffrn_reflns_theta_full 26.99
_diffrn_reflns_theta_max 26.99
_diffrn_reflns_theta_min 2.07
_exptl_absorpt_coefficient_mu 2.048
_exptl_absorpt_correction_T_max 0.8214
_exptl_absorpt_correction_T_min 0.6614
_exptl_absorpt_correction_type SADABS
_exptl_crystal_colour Yellowish
_exptl_crystal_density_diffrn 1.681
_exptl_crystal_density_method 'not measured'
_exptl_crystal_description Block
_exptl_crystal_F_000 1500
_exptl_crystal_size_max 0.22
_exptl_crystal_size_mid 0.15
_exptl_crystal_size_min 0.10
_refine_diff_density_max 1.034
_refine_diff_density_min -0.600
_refine_diff_density_rms 0.087
_refine_ls_extinction_method none
_refine_ls_goodness_of_fit_ref 0.996
_refine_ls_hydrogen_treatment mixed
_refine_ls_matrix_type full
_refine_ls_number_parameters 394
_refine_ls_number_reflns 6424
_refine_ls_number_restraints 7
_refine_ls_restrained_S_all 1.000
_refine_ls_R_factor_all 0.0523
_refine_ls_R_factor_gt 0.0343
_refine_ls_shift/su_max 0.000
_refine_ls_shift/su_mean 0.000
_refine_ls_structure_factor_coef Fsqd
_refine_ls_weighting_details 'calc w=1/[\s^2^(Fo^2^)+(0.0540P)^2^+0.0000P] where P=(Fo^2^+2Fc^2^)/3'
_refine_ls_weighting_scheme calc
_refine_ls_wR_factor_gt 0.0834
_refine_ls_wR_factor_ref 0.0896
_reflns_number_gt 4952
_reflns_number_total 6424
_reflns_threshold_expression >2sigma(I)
_cod_data_source_file b003566l.txt
_cod_data_source_block Compd1
_cod_depositor_comments
;
The following automatic conversions were performed:
'_symmetry_cell_setting' value 'Monoclinic' changed to 'monoclinic'
according to '/home/saulius/struct/CIF-dictionaries/cif_core.dic'
dictionary named 'cif_core.dic' version 2.4.1 from 2010-06-29.

Automatic conversion script
Id: cif_fix_enum 1527 2010-12-29 10:47:43Z saulius 
;
_cod_original_sg_symbol_H-M P2(1)/c
_cod_database_code 7009778

loop_
_symmetry_equiv_pos_as_xyz
'x, y, z'
'-x, y+1/2, -z+1/2'
'-x, -y, -z'
'x, -y-1/2, z-1/2'

loop_
_atom_site_label
_atom_site_type_symbol
_atom_site_fract_x
_atom_site_fract_y
_atom_site_fract_z
_atom_site_U_iso_or_equiv
_atom_site_adp_type
_atom_site_occupancy
_atom_site_symmetry_multiplicity
_atom_site_calc_flag
_atom_site_refinement_flags
_atom_site_disorder_assembly
_atom_site_disorder_group
Sm1 Sm 0.13171(2) 0.106351(7) 0.224250(18) 0.03503(8) Uani 1 1 d . . .
O1 O 0.1887(3) -0.04647(12) 0.3069(4) 0.0655(9) Uani 1 1 d . . .
O2 O 0.2621(3) 0.02570(10) 0.2643(3) 0.0471(7) Uani 1 1 d . . .
O3 O 0.0490(3) 0.01500(11) 0.2330(3) 0.0521(7) Uani 1 1 d . . .
O4 O 0.5463(4) 0.1374(2) 0.3136(4) 0.0978(14) Uani 1 1 d . . .
O5 O 0.3695(3) 0.12522(13) 0.3723(3) 0.0588(8) Uani 1 1 d . . .
O6 O 0.3512(3) 0.11880(12) 0.1793(3) 0.0564(8) Uani 1 1 d . . .
O7 O 0.0618(5) 0.10984(13) -0.1570(3) 0.0795(12) Uani 1 1 d . . .
O8 O 0.1095(3) 0.06851(10) 0.0169(3) 0.0477(7) Uani 1 1 d . . .
O9 O 0.0739(3) 0.14907(10) 0.0124(3) 0.0510(7) Uani 1 1 d . . .
N7 N 0.1669(3) -0.00293(13) 0.2677(3) 0.0429(8) Uani 1 1 d . . .
N8 N 0.4256(4) 0.12744(16) 0.2890(4) 0.0594(10) Uani 1 1 d . . .
N9 N 0.0824(4) 0.10854(13) -0.0456(3) 0.0472(8) Uani 1 1 d . . .
N1 N 0.1386(3) 0.08329(13) 0.4432(3) 0.0413(8) Uani 1 1 d . . .
N2 N 0.0367(3) 0.06916(12) 0.5852(3) 0.0420(8) Uani 1 1 d . . .
H2 H -0.0270 0.0703 0.6233 0.080 Uiso 1 1 d R . .
N3 N 0.1593(4) 0.20167(12) 0.2486(3) 0.0464(9) Uani 1 1 d . . .
N4 N 0.1276(4) 0.27511(13) 0.3303(4) 0.0526(9) Uani 1 1 d . . .
H4A H 0.0960 0.2976 0.3736 0.080 Uiso 1 1 d R . .
N5 N -0.1341(3) 0.09600(12) 0.1035(3) 0.0417(8) Uani 1 1 d . . .
N6 N -0.0479(3) 0.15439(12) 0.3157(3) 0.0378(7) Uani 1 1 d . . .
C1 C -0.0928(4) 0.11854(15) 0.3956(4) 0.0439(10) Uani 1 1 d . . .
H1B H -0.1573 0.0950 0.3448 0.080 Uiso 1 1 d R . .
H1A H -0.1358 0.1367 0.4457 0.080 Uiso 1 1 d R . .
C2 C 0.0283(4) 0.09090(14) 0.4757(4) 0.0377(8) Uani 1 1 d . . .
C3 C 0.1622(4) 0.04488(14) 0.6284(4) 0.0386(8) Uani 1 1 d . . .
C4 C 0.2248(5) 0.01841(17) 0.7364(4) 0.0515(11) Uani 1 1 d . . .
H4 H 0.1809 0.0134 0.7978 0.080 Uiso 1 1 d R . .
C5 C 0.3522(5) -0.00095(19) 0.7501(4) 0.0564(12) Uani 1 1 d . . .
H5 H 0.3987 -0.0198 0.8233 0.080 Uiso 1 1 d R . .
C6 C 0.4151(5) 0.00687(19) 0.6604(5) 0.0586(12) Uani 1 1 d . . .
H6 H 0.5028 -0.0080 0.6719 0.080 Uiso 1 1 d R . .
C7 C 0.3552(4) 0.03501(19) 0.5560(4) 0.0520(11) Uani 1 1 d . . .
H7 H 0.4007 0.0417 0.4964 0.080 Uiso 1 1 d R . .
C8 C 0.2252(4) 0.05398(15) 0.5393(4) 0.0406(9) Uani 1 1 d . . .
C9 C 0.0205(5) 0.19819(15) 0.3892(4) 0.0493(10) Uani 1 1 d . . .
H9B H 0.0804 0.1868 0.4678 0.080 Uiso 1 1 d R . .
H9A H -0.0458 0.2204 0.4038 0.080 Uiso 1 1 d R . .
C10 C 0.1011(5) 0.22555(14) 0.3215(4) 0.0437(9) Uani 1 1 d . . .
C11 C 0.2123(5) 0.28557(16) 0.2602(4) 0.0510(10) Uani 1 1 d . . .
C12 C 0.2712(5) 0.32938(17) 0.2371(5) 0.0654(14) Uani 1 1 d . . .
H12 H 0.2581 0.3609 0.2733 0.080 Uiso 1 1 d R . .
C13 C 0.3489(6) 0.32645(19) 0.1597(6) 0.0732(16) Uani 1 1 d . . .
H13 H 0.3901 0.3564 0.1402 0.080 Uiso 1 1 d R . .
C14 C 0.3695(6) 0.28116(19) 0.1101(5) 0.0685(14) Uani 1 1 d . . .
H14 H 0.4253 0.2802 0.0574 0.080 Uiso 1 1 d R . .
C15 C 0.3104(5) 0.23683(17) 0.1326(4) 0.0568(12) Uani 1 1 d . . .
H15 H 0.3245 0.2055 0.0963 0.080 Uiso 1 1 d R . .
C16 C 0.2312(4) 0.23915(15) 0.2091(4) 0.0461(10) Uani 1 1 d . . .
C17 C -0.1668(5) 0.17117(15) 0.2115(4) 0.0491(10) Uani 1 1 d . . .
H17B H -0.1400 0.1988 0.1701 0.080 Uiso 1 1 d R . .
H17A H -0.2364 0.1830 0.2434 0.080 Uiso 1 1 d R . .
C18 C -0.2233(4) 0.12994(15) 0.1198(4) 0.0418(9) Uani 1 1 d . . .
C19 C -0.3616(5) 0.1276(2) 0.0540(4) 0.0588(12) Uani 1 1 d . . .
H19 H -0.4232 0.1519 0.0691 0.080 Uiso 1 1 d R . .
C20 C -0.4091(5) 0.0900(2) -0.0320(5) 0.0690(14) Uani 1 1 d . . .
H20 H -0.5039 0.0885 -0.0798 0.080 Uiso 1 1 d R . .
C21 C -0.3184(5) 0.05455(19) -0.0496(4) 0.0581(12) Uani 1 1 d . . .
H21 H -0.3491 0.0279 -0.1092 0.080 Uiso 1 1 d R . .
C22 C -0.1833(4) 0.05890(16) 0.0192(4) 0.0473(10) Uani 1 1 d . . .
H22 H -0.1204 0.0341 0.0087 0.080 Uiso 1 1 d R . .
O1W O -0.330(2) 0.2435(8) -0.095(2) 0.259(9) Uiso 0.50 1 d PD A 1
C1W C -0.326(2) 0.2824(11) -0.004(2) 0.238(13) Uiso 0.50 1 d PD A 1
C2W C -0.1913(19) 0.2954(7) 0.0970(19) 0.133(6) Uiso 0.50 1 d PD A 1
O1W' O -0.233(2) 0.3188(7) 0.2923(17) 0.228(8) Uiso 0.50 1 d PD B 2
C1W' C -0.237(2) 0.3202(8) 0.1622(19) 0.161(8) Uiso 0.50 1 d PD B 2
C2W' C -0.344(2) 0.3638(9) 0.114(2) 0.173(8) Uiso 0.50 1 d PD B 2

loop_
_atom_site_aniso_label
_atom_site_aniso_U_11
_atom_site_aniso_U_22
_atom_site_aniso_U_33
_atom_site_aniso_U_23
_atom_site_aniso_U_13
_atom_site_aniso_U_12
Sm1 0.03772(12) 0.03666(11) 0.03546(12) -0.00235(9) 0.01838(8) 0.00121(9)
O1 0.064(2) 0.0419(17) 0.095(3) 0.0105(17) 0.032(2) 0.0094(15)
O2 0.0355(15) 0.0496(16) 0.0617(19) 0.0007(14) 0.0231(14) 0.0026(13)
O3 0.0358(16) 0.0481(16) 0.072(2) 0.0063(15) 0.0171(15) 0.0031(13)
O4 0.045(2) 0.144(4) 0.106(4) -0.008(3) 0.028(2) -0.025(2)
O5 0.0519(19) 0.073(2) 0.052(2) -0.0005(16) 0.0180(16) -0.0065(17)
O6 0.0524(19) 0.063(2) 0.063(2) -0.0008(16) 0.0314(18) -0.0035(15)
O7 0.136(4) 0.071(2) 0.0399(19) -0.0061(16) 0.040(2) -0.015(2)
O8 0.0614(19) 0.0384(15) 0.0499(18) -0.0039(13) 0.0270(15) -0.0006(14)
O9 0.073(2) 0.0389(15) 0.0433(17) -0.0025(13) 0.0223(16) -0.0027(14)
N7 0.041(2) 0.0399(18) 0.050(2) -0.0036(16) 0.0182(16) 0.0018(15)
N8 0.045(2) 0.066(2) 0.075(3) 0.002(2) 0.030(2) -0.006(2)
N9 0.059(2) 0.049(2) 0.0396(19) -0.0061(16) 0.0245(17) -0.0068(17)
N1 0.0383(18) 0.0535(19) 0.0371(18) 0.0022(15) 0.0189(15) 0.0078(15)
N2 0.0385(18) 0.0529(19) 0.0401(19) 0.0020(15) 0.0204(15) 0.0005(15)
N3 0.062(2) 0.0376(17) 0.045(2) -0.0048(14) 0.0239(18) -0.0044(16)
N4 0.061(2) 0.0401(19) 0.056(2) -0.0091(17) 0.0183(19) 0.0027(17)
N5 0.0385(18) 0.0452(19) 0.0427(19) -0.0005(14) 0.0149(15) 0.0018(14)
N6 0.0359(17) 0.0403(17) 0.0397(18) -0.0051(14) 0.0159(15) 0.0009(14)
C1 0.040(2) 0.052(2) 0.046(2) -0.0005(18) 0.0223(19) 0.0038(18)
C2 0.037(2) 0.043(2) 0.038(2) -0.0027(16) 0.0182(17) 0.0013(16)
C3 0.039(2) 0.039(2) 0.041(2) -0.0004(17) 0.0171(18) -0.0022(17)
C4 0.050(3) 0.058(3) 0.049(3) 0.009(2) 0.020(2) -0.002(2)
C5 0.052(3) 0.064(3) 0.049(3) 0.009(2) 0.011(2) 0.001(2)
C6 0.048(3) 0.073(3) 0.053(3) 0.000(2) 0.014(2) 0.012(2)
C7 0.039(2) 0.077(3) 0.043(2) 0.003(2) 0.0174(19) 0.006(2)
C8 0.040(2) 0.049(2) 0.035(2) -0.0027(17) 0.0153(17) 0.0027(18)
C9 0.061(3) 0.045(2) 0.049(3) -0.0097(19) 0.026(2) 0.000(2)
C10 0.053(2) 0.037(2) 0.040(2) -0.0070(17) 0.0135(19) 0.0009(18)
C11 0.054(3) 0.041(2) 0.053(3) -0.0013(19) 0.011(2) -0.003(2)
C12 0.064(3) 0.040(2) 0.089(4) 0.003(2) 0.019(3) -0.001(2)
C13 0.067(3) 0.048(3) 0.101(4) 0.017(3) 0.021(3) -0.009(2)
C14 0.071(3) 0.058(3) 0.083(4) 0.015(3) 0.034(3) -0.009(3)
C15 0.068(3) 0.049(2) 0.057(3) 0.002(2) 0.026(3) -0.003(2)
C16 0.048(2) 0.042(2) 0.047(2) -0.0011(18) 0.013(2) -0.0025(19)
C17 0.053(3) 0.042(2) 0.053(3) 0.0020(19) 0.018(2) 0.0147(19)
C18 0.040(2) 0.044(2) 0.045(2) 0.0036(18) 0.0174(19) 0.0062(18)
C19 0.047(3) 0.075(3) 0.052(3) -0.003(2) 0.013(2) 0.015(2)
C20 0.043(3) 0.098(4) 0.058(3) -0.005(3) 0.004(2) 0.001(3)
C21 0.053(3) 0.070(3) 0.048(3) -0.014(2) 0.012(2) -0.006(2)
C22 0.048(2) 0.053(2) 0.043(2) -0.0053(19) 0.017(2) -0.003(2)

loop_
_atom_type_symbol
_atom_type_description
_atom_type_scat_dispersion_real
_atom_type_scat_dispersion_imag
_atom_type_scat_source
N N 0.0061 0.0033 'International Tables Vol C Tables 4.2.6.8 and 6.1.1.4'
H H 0.0000 0.0000 'International Tables Vol C Tables 4.2.6.8 and 6.1.1.4'
O O 0.0106 0.0060 'International Tables Vol C Tables 4.2.6.8 and 6.1.1.4'
Sm Sm -0.1638 3.4418 'International Tables Vol C Tables 4.2.6.8 and 6.1.1.4'
C C 0.0033 0.0016 'International Tables Vol C Tables 4.2.6.8 and 6.1.1.4'

loop_
_geom_angle_atom_site_label_1
_geom_angle_atom_site_label_2
_geom_angle_atom_site_label_3
_geom_angle
_geom_angle_site_symmetry_1
_geom_angle_site_symmetry_3
_geom_angle_publ_flag
O2 Sm1 O6 71.10(10) . . ?
O2 Sm1 O8 73.15(10) . . ?
O6 Sm1 O8 71.00(11) . . ?
O2 Sm1 N3 142.69(10) . . ?
O6 Sm1 N3 79.33(11) . . ?
O8 Sm1 N3 118.16(10) . . ?
O2 Sm1 O5 72.22(10) . . ?
O6 Sm1 O5 50.41(11) . . ?
O8 Sm1 O5 118.59(10) . . ?
N3 Sm1 O5 71.49(11) . . ?
O2 Sm1 N1 76.83(10) . . ?
O6 Sm1 N1 119.34(11) . . ?
O8 Sm1 N1 142.40(10) . . ?
N3 Sm1 N1 99.43(11) . . ?
O5 Sm1 N1 71.44(10) . . ?
O2 Sm1 O9 120.07(9) . . ?
O6 Sm1 O9 72.61(11) . . ?
O8 Sm1 O9 50.52(9) . . ?
N3 Sm1 O9 69.42(10) . . ?
O5 Sm1 O9 114.93(10) . . ?
N1 Sm1 O9 162.80(10) . . ?
O2 Sm1 O3 49.89(9) . . ?
O6 Sm1 O3 117.74(10) . . ?
O8 Sm1 O3 74.39(9) . . ?
N3 Sm1 O3 162.35(10) . . ?
O5 Sm1 O3 114.88(10) . . ?
N1 Sm1 O3 69.04(11) . . ?
O9 Sm1 O3 118.14(10) . . ?
O2 Sm1 N5 114.57(10) . . ?
O6 Sm1 N5 139.59(11) . . ?
O8 Sm1 N5 72.92(10) . . ?
N3 Sm1 N5 102.66(11) . . ?
O5 Sm1 N5 168.43(10) . . ?
N1 Sm1 N5 100.36(10) . . ?
O9 Sm1 N5 70.67(10) . . ?
O3 Sm1 N5 67.84(10) . . ?
O2 Sm1 N6 136.71(9) . . ?
O6 Sm1 N6 142.45(10) . . ?
O8 Sm1 N6 132.88(10) . . ?
N3 Sm1 N6 63.98(10) . . ?
O5 Sm1 N6 106.79(10) . . ?
N1 Sm1 N6 62.89(10) . . ?
O9 Sm1 N6 100.00(9) . . ?
O3 Sm1 N6 98.45(9) . . ?
N5 Sm1 N6 61.73(10) . . ?
O2 Sm1 N7 25.01(9) . . ?
O6 Sm1 N7 95.29(10) . . ?
O8 Sm1 N7 74.60(9) . . ?
N3 Sm1 N7 162.66(12) . . ?
O5 Sm1 N7 92.30(11) . . ?
N1 Sm1 N7 68.66(10) . . ?
O9 Sm1 N7 124.99(9) . . ?
O3 Sm1 N7 25.13(9) . . ?
N5 Sm1 N7 92.15(10) . . ?
N6 Sm1 N7 117.30(9) . . ?
O2 Sm1 N8 70.15(11) . . ?
O6 Sm1 N8 25.11(10) . . ?
O8 Sm1 N8 94.92(11) . . ?
N3 Sm1 N8 73.39(12) . . ?
O5 Sm1 N8 25.31(10) . . ?
N1 Sm1 N8 95.69(12) . . ?
O9 Sm1 N8 93.54(11) . . ?
O3 Sm1 N8 119.84(10) . . ?
N5 Sm1 N8 163.92(12) . . ?
N6 Sm1 N8 126.44(11) . . ?
N7 Sm1 N8 94.71(11) . . ?
N7 O2 Sm1 98.0(2) . . ?
N7 O3 Sm1 93.8(2) . . ?
N8 O5 Sm1 95.3(3) . . ?
N8 O6 Sm1 97.3(2) . . ?
N9 O8 Sm1 97.7(2) . . ?
N9 O9 Sm1 94.8(2) . . ?
O1 N7 O3 121.1(3) . . ?
O1 N7 O2 121.6(3) . . ?
O3 N7 O2 117.3(3) . . ?
O1 N7 Sm1 169.1(3) . . ?
O3 N7 Sm1 61.12(19) . . ?
O2 N7 Sm1 57.03(18) . . ?
O4 N8 O6 121.5(4) . . ?
O4 N8 O5 121.5(5) . . ?
O6 N8 O5 117.0(4) . . ?
O4 N8 Sm1 178.1(4) . . ?
O6 N8 Sm1 57.6(2) . . ?
O5 N8 Sm1 59.4(2) . . ?
O7 N9 O8 123.1(3) . . ?
O7 N9 O9 119.8(4) . . ?
O8 N9 O9 117.0(3) . . ?
O7 N9 Sm1 179.5(3) . . ?
O8 N9 Sm1 57.38(18) . . ?
O9 N9 Sm1 59.68(19) . . ?
C2 N1 C8 105.0(3) . . ?
C2 N1 Sm1 118.8(3) . . ?
C8 N1 Sm1 134.8(2) . . ?
C2 N2 C3 107.4(3) . . ?
C10 N3 C16 105.0(3) . . ?
C10 N3 Sm1 118.8(3) . . ?
C16 N3 Sm1 136.1(3) . . ?
C10 N4 C11 107.7(3) . . ?
C18 N5 C22 117.7(4) . . ?
C18 N5 Sm1 120.1(3) . . ?
C22 N5 Sm1 122.1(3) . . ?
C9 N6 C17 110.2(3) . . ?
C9 N6 C1 110.0(3) . . ?
C17 N6 C1 109.8(3) . . ?
C9 N6 Sm1 108.8(2) . . ?
C17 N6 Sm1 109.2(2) . . ?
C1 N6 Sm1 108.8(2) . . ?
C2 C1 N6 108.8(3) . . ?
N1 C2 N2 112.9(4) . . ?
N1 C2 C1 122.5(3) . . ?
N2 C2 C1 124.6(3) . . ?
C4 C3 N2 131.8(3) . . ?
C4 C3 C8 122.7(4) . . ?
N2 C3 C8 105.4(3) . . ?
C5 C4 C3 116.6(4) . . ?
C4 C5 C6 121.2(4) . . ?
C7 C6 C5 122.0(4) . . ?
C6 C7 C8 117.5(4) . . ?
C7 C8 C3 119.8(4) . . ?
C7 C8 N1 130.8(4) . . ?
C3 C8 N1 109.4(3) . . ?
N6 C9 C10 109.6(3) . . ?
N3 C10 N4 112.9(4) . . ?
N3 C10 C9 122.1(3) . . ?
N4 C10 C9 124.9(4) . . ?
C12 C11 N4 132.7(4) . . ?
C12 C11 C16 122.0(4) . . ?
N4 C11 C16 105.2(4) . . ?
C13 C12 C11 117.6(5) . . ?
C14 C13 C12 121.0(5) . . ?
C13 C14 C15 121.9(5) . . ?
C16 C15 C14 117.9(4) . . ?
C15 C16 N3 131.2(4) . . ?
C15 C16 C11 119.6(4) . . ?
N3 C16 C11 109.2(4) . . ?
N6 C17 C18 112.3(3) . . ?
N5 C18 C19 122.1(4) . . ?
N5 C18 C17 116.9(4) . . ?
C19 C18 C17 120.9(4) . . ?
C20 C19 C18 119.2(4) . . ?
C19 C20 C21 119.4(5) . . ?
C22 C21 C20 118.3(4) . . ?
N5 C22 C21 123.3(4) . . ?
O1W C1W C2W 120(2) . . ?
O1W' C1W' C2W' 99.0(15) . . ?

loop_
_geom_bond_atom_site_label_1
_geom_bond_atom_site_label_2
_geom_bond_distance
_geom_bond_site_symmetry_2
_geom_bond_publ_flag
Sm1 O2 2.491(3) . ?
Sm1 O6 2.510(3) . ?
Sm1 O8 2.511(3) . ?
Sm1 N3 2.547(3) . ?
Sm1 O5 2.549(3) . ?
Sm1 N1 2.550(3) . ?
Sm1 O9 2.559(3) . ?
Sm1 O3 2.581(3) . ?
Sm1 N5 2.669(3) . ?
Sm1 N6 2.725(3) . ?
Sm1 N7 2.941(3) . ?
Sm1 N8 2.948(4) . ?
O1 N7 1.231(4) . ?
O2 N7 1.255(4) . ?
O3 N7 1.251(4) . ?
O4 N8 1.220(5) . ?
O5 N8 1.266(5) . ?
O6 N8 1.261(5) . ?
O7 N9 1.219(5) . ?
O8 N9 1.258(4) . ?
O9 N9 1.279(4) . ?
N1 C2 1.325(4) . ?
N1 C8 1.406(5) . ?
N2 C2 1.353(5) . ?
N2 C3 1.392(5) . ?
N3 C10 1.333(5) . ?
N3 C16 1.401(5) . ?
N4 C10 1.339(5) . ?
N4 C11 1.392(6) . ?
N5 C18 1.345(5) . ?
N5 C22 1.355(5) . ?
N6 C9 1.473(5) . ?
N6 C17 1.479(5) . ?
N6 C1 1.491(5) . ?
C1 C2 1.487(6) . ?
C3 C4 1.384(6) . ?
C3 C8 1.395(5) . ?
C4 C5 1.377(6) . ?
C5 C6 1.395(6) . ?
C6 C7 1.373(7) . ?
C7 C8 1.393(6) . ?
C9 C10 1.495(6) . ?
C11 C12 1.376(6) . ?
C11 C16 1.402(6) . ?
C12 C13 1.376(7) . ?
C13 C14 1.372(7) . ?
C14 C15 1.386(6) . ?
C15 C16 1.379(6) . ?
C17 C18 1.495(6) . ?
C18 C19 1.389(6) . ?
C19 C20 1.374(7) . ?
C20 C21 1.389(7) . ?
C21 C22 1.372(6) . ?
O1W C1W 1.450(9) . ?
C1W C2W 1.535(9) . ?
O1W' C1W' 1.473(9) . ?
C1W' C2W' 1.573(9) . ?
